data_7026715
loop_
_publ_author_name
'Balakrishna, Maravanji S.'
'Venkateswaran, Ramalingam'
'Mague, Joel T.'

_publ_section_title
;
 Transition metal chemistry of cyclodiphosphanes containing phosphine and
 amide-phosphine functionalities: formation of a stable dipalladium(II)
 complex containing a Pd-P \s-bond.
;
_journal_issue 46
_journal_name_full 'Dalton transactions (Cambridge, England : 2003)'
_journal_page_first 11149
_journal_page_last 11162
_journal_paper_doi 10.1039/c0dt00614a
_journal_volume 39
_journal_year 2010
_chemical_formula_moiety 'C33 H47 Cl3 N3 O P3 Pd2'
_chemical_formula_sum 'C33 H47 Cl3 N3 O P3 Pd2'
_chemical_formula_weight 913.80
_chemical_name_common
;
Trichloro-1kappa$2!,2kappa-2-eta$3!-allyl-mu(tert-butyl-(1,3-
di-tert-butyl-4-(2-diphenylphosphanylphenoxy)-(1,3,2,4)
diazadiphosphetidin-2-yl)amine-1kappaP',P'':2kappaP)dipalladum(ii)
;
_chemical_name_systematic
;
Trichloro-1\k^2^,2\k-2-\h^3^-allyl-\m(tert-butyl-[1,3-di-
tert-butyl-4-(2-diphenylphosphanylphenoxy)-[1,3,2,4]
diazadiphosphetidin-2-yl]amine-1\kP',P":2\kP)dipalladum(II)
;
_space_group_IT_number 14
_symmetry_cell_setting monoclinic
_symmetry_space_group_name_Hall '-P 2yn'
_symmetry_space_group_name_H-M 'P 1 21/n 1'
_atom_sites_solution_hydrogens geom
_atom_sites_solution_primary direct
_atom_sites_solution_secondary difmap
_audit_creation_method SHELXL-97
_cell_angle_alpha 90.00
_cell_angle_beta 91.218(2)
_cell_angle_gamma 90.00
_cell_formula_units_Z 4
_cell_length_a 10.3506(13)
_cell_length_b 14.9616(18)
_cell_length_c 24.149(3)
_cell_measurement_reflns_used 8762
_cell_measurement_temperature 100(2)
_cell_measurement_theta_max 28.29
_cell_measurement_theta_min 2.39
_cell_volume 3738.9(8)
_computing_cell_refinement 'Bruker SAINT (Bruker-AXS, 2004)'
_computing_data_collection 'Bruker SMART (Bruker-AXS, 2000)'
_computing_data_reduction 'Bruker SAINT (Bruker-AXS, 2004)'
_computing_molecular_graphics 'Bruker SHELXTL (Bruker-AXS, 2000a)'
_computing_publication_material 'Bruker SHELXTL (Bruker-AXS, 2000a)'
_computing_structure_refinement 'SHELXL-97 (Sheldrick, 1997)'
_computing_structure_solution 'SHELXS-97 (Sheldrick, 1997)'
_diffrn_ambient_temperature 100(2)
_diffrn_measured_fraction_theta_full 0.997
_diffrn_measured_fraction_theta_max 0.997
_diffrn_measurement_device_type 'Bruker-AXS Smart APEX CCD area detector'
_diffrn_measurement_method 'phi and omega scans'
_diffrn_radiation_monochromator graphite
_diffrn_radiation_source 'fine-focus sealed tube'
_diffrn_radiation_type MoK\a
_diffrn_radiation_wavelength 0.71073
_diffrn_reflns_av_R_equivalents 0.0370
_diffrn_reflns_av_sigmaI/netI 0.0235
_diffrn_reflns_limit_h_max 13
_diffrn_reflns_limit_h_min -13
_diffrn_reflns_limit_k_max 19
_diffrn_reflns_limit_k_min -19
_diffrn_reflns_limit_l_max 32
_diffrn_reflns_limit_l_min -32
_diffrn_reflns_number 65323
_diffrn_reflns_theta_full 28.33
_diffrn_reflns_theta_max 28.33
_diffrn_reflns_theta_min 2.12
_exptl_absorpt_coefficient_mu 1.336
_exptl_absorpt_correction_T_max 0.8725
_exptl_absorpt_correction_T_min 0.7782
_exptl_absorpt_correction_type multi-scan
_exptl_absorpt_process_details 'SADABS (Sheldrick, 2002)'
_exptl_crystal_colour Colorless
_exptl_crystal_density_diffrn 1.623
_exptl_crystal_density_meas ?
_exptl_crystal_density_method 'not measured'
_exptl_crystal_description Block
_exptl_crystal_F_000 1848
_exptl_crystal_size_max 0.24
_exptl_crystal_size_mid 0.19
_exptl_crystal_size_min 0.11
_refine_diff_density_max 1.879
_refine_diff_density_min -0.557
_refine_diff_density_rms 0.117
_refine_ls_extinction_method none
_refine_ls_goodness_of_fit_ref 1.070
_refine_ls_hydrogen_treatment constr
_refine_ls_matrix_type full
_refine_ls_number_parameters 452
_refine_ls_number_reflns 9288
_refine_ls_number_restraints 65
_refine_ls_restrained_S_all 1.124
_refine_ls_R_factor_all 0.0432
_refine_ls_R_factor_gt 0.0373
_refine_ls_shift/su_max 0.001
_refine_ls_shift/su_mean 0.000
_refine_ls_structure_factor_coef Fsqd
_refine_ls_weighting_details 'calc w=1/[\s^2^(Fo^2^)+(0.0496P)^2^+6.7872P] where P=(Fo^2^+2Fc^2^)/3'
_refine_ls_weighting_scheme calc
_refine_ls_wR_factor_gt 0.0966
_refine_ls_wR_factor_ref 0.1006
_reflns_number_gt 8210
_reflns_number_total 9288
_reflns_threshold_expression >2sigma(I)
_cod_data_source_file c0dt00614a.txt
_cod_data_source_block 15
_cod_depositor_comments
;
The following automatic conversions were performed:

'_symmetry_cell_setting' value 'Monoclinic' changed to 'monoclinic'
according to /home/saulius/struct/CIF-dictionaries/cif_core.dic
dictionary named 'cif_core.dic' version 2.4.2 from 2011-04-26.

Automatic conversion script
Id: cif_fix_values 1891 2012-01-12 08:04:46Z andrius 

The following automatic conversions were performed:

'_exptl_crystal_density_meas' value '?0' was changed to '?' - the
value is perceived as not measured.

Automatic conversion script
Id: cif_fix_values 3008 2015-01-20 13:52:24Z robertas 
;
_cod_original_cell_volume 3738.8(8)
_cod_original_sg_symbol_H-M P2(1)/n
_cod_database_code 7026715

loop_
_symmetry_equiv_pos_as_xyz
'x, y, z'
'-x+1/2, y+1/2, -z+1/2'
'-x, -y, -z'
'x-1/2, -y-1/2, z-1/2'

loop_
_atom_site_label
_atom_site_type_symbol
_atom_site_fract_x
_atom_site_fract_y
_atom_site_fract_z
_atom_site_U_iso_or_equiv
_atom_site_adp_type
_atom_site_occupancy
_atom_site_symmetry_multiplicity
_atom_site_calc_flag
_atom_site_refinement_flags
_atom_site_disorder_assembly
_atom_site_disorder_group
Pd1 Pd 0.26537(2) 0.482332(17) 0.197948(9) 0.02232(7) Uani 1 1 d D . .
Pd2 Pd 0.43533(2) 0.422124(18) 0.422367(10) 0.02550(7) Uani 1 1 d D . .
Cl1 Cl 0.06174(7) 0.45644(7) 0.15764(3) 0.0365(2) Uani 1 1 d . A .
Cl2 Cl 0.17285(14) 0.51489(12) 0.28379(6) 0.0285(2) Uani 0.5038(16) 1 d PD A 1
Cl2A Cl 0.18750(15) 0.43215(12) 0.28344(6) 0.0285(2) Uani 0.4962(16) 1 d PD A 2
Cl3 Cl 0.61995(8) 0.35255(6) 0.46474(3) 0.03372(19) Uani 1 1 d . B .
P1 P 0.34839(7) 0.49430(5) 0.11378(3) 0.01916(15) Uani 1 1 d . A .
P2 P 0.45993(7) 0.48264(6) 0.23935(3) 0.02034(15) Uani 1 1 d . A .
P3 P 0.53624(7) 0.45958(6) 0.33906(3) 0.02241(16) Uani 1 1 d . A .
O1 O 0.57558(19) 0.48273(14) 0.19437(8) 0.0203(4) Uani 1 1 d . . .
N1 N 0.5015(2) 0.39764(18) 0.27989(10) 0.0223(5) Uani 1 1 d D . .
N2 N 0.5033(2) 0.54616(19) 0.29344(10) 0.0230(5) Uani 1 1 d . . .
N3 N 0.6886(2) 0.45820(19) 0.35777(11) 0.0229(5) Uani 1 1 d . . .
H3N H 0.6911 0.4434 0.3925 0.027 Uiso 1 1 d R A .
C1 C 0.3987(3) 0.3861(2) 0.08825(12) 0.0220(6) Uani 1 1 d . . .
C2 C 0.3051(3) 0.3193(2) 0.08285(13) 0.0290(7) Uani 1 1 d . A .
H2 H 0.2174 0.3321 0.0905 0.035 Uiso 1 1 calc R . .
C3 C 0.3406(4) 0.2349(3) 0.06632(15) 0.0387(9) Uani 1 1 d . . .
H3 H 0.2766 0.1897 0.0623 0.046 Uiso 1 1 calc R A .
C4 C 0.4675(4) 0.2150(3) 0.05560(15) 0.0415(9) Uani 1 1 d . A .
H4 H 0.4909 0.1564 0.0445 0.050 Uiso 1 1 calc R . .
C5 C 0.5606(4) 0.2809(3) 0.06108(15) 0.0389(8) Uani 1 1 d . . .
H5 H 0.6483 0.2674 0.0538 0.047 Uiso 1 1 calc R A .
C6 C 0.5267(3) 0.3667(2) 0.07713(13) 0.0275(7) Uani 1 1 d . A .
H6 H 0.5908 0.4119 0.0805 0.033 Uiso 1 1 calc R . .
C7 C 0.4925(3) 0.5619(2) 0.11336(12) 0.0216(6) Uani 1 1 d . . .
C8 C 0.5127(4) 0.6276(2) 0.07341(14) 0.0301(7) Uani 1 1 d . A .
H8 H 0.4459 0.6412 0.0471 0.036 Uiso 1 1 calc R . .
C9 C 0.6286(4) 0.6729(2) 0.07173(15) 0.0382(9) Uani 1 1 d . . .
H9 H 0.6407 0.7185 0.0450 0.046 Uiso 1 1 calc R A .
C10 C 0.7267(4) 0.6519(3) 0.10867(15) 0.0424(10) Uani 1 1 d . A .
H10 H 0.8080 0.6808 0.1059 0.051 Uiso 1 1 calc R . .
C11 C 0.7078(4) 0.5888(3) 0.15012(14) 0.0353(8) Uani 1 1 d . . .
H11 H 0.7751 0.5752 0.1762 0.042 Uiso 1 1 calc R A .
C12 C 0.5899(3) 0.5465(2) 0.15265(12) 0.0223(6) Uani 1 1 d . A .
C13 C 0.2427(3) 0.5430(2) 0.06141(13) 0.0258(6) Uani 1 1 d . . .
C14 C 0.1756(4) 0.6204(3) 0.07440(16) 0.0366(8) Uani 1 1 d . A .
H14 H 0.1844 0.6459 0.1103 0.044 Uiso 1 1 calc R . .
C15 C 0.0958(4) 0.6601(3) 0.03482(17) 0.0431(10) Uani 1 1 d . . .
H15 H 0.0502 0.7131 0.0438 0.052 Uiso 1 1 calc R A .
C16 C 0.0817(3) 0.6240(3) -0.01708(16) 0.0419(10) Uani 1 1 d . A .
H16 H 0.0266 0.6518 -0.0439 0.050 Uiso 1 1 calc R . .
C17 C 0.1478(3) 0.5472(3) -0.03014(15) 0.0382(9) Uani 1 1 d . . .
H17 H 0.1382 0.5219 -0.0661 0.046 Uiso 1 1 calc R A .
C18 C 0.2288(3) 0.5065(3) 0.00914(14) 0.0303(7) Uani 1 1 d . A .
H18 H 0.2744 0.4537 0.0000 0.036 Uiso 1 1 calc R . .
C19 C 0.8197(3) 0.4652(2) 0.33448(14) 0.0250(6) Uani 1 1 d . A .
C20 C 0.8167(4) 0.4867(3) 0.27461(17) 0.0437(10) Uani 1 1 d . . .
H20A H 0.7808 0.4359 0.2538 0.066 Uiso 1 1 calc R A .
H20B H 0.9046 0.4988 0.2624 0.066 Uiso 1 1 calc R . .
H20C H 0.7625 0.5395 0.2680 0.066 Uiso 1 1 calc R . .
C21 C 0.8879(4) 0.5428(3) 0.3671(2) 0.0512(11) Uani 1 1 d . . .
H21A H 0.9766 0.5497 0.3543 0.077 Uiso 1 1 calc R A .
H21B H 0.8897 0.5289 0.4068 0.077 Uiso 1 1 calc R . .
H21C H 0.8403 0.5986 0.3608 0.077 Uiso 1 1 calc R . .
C22 C 0.8933(4) 0.3810(3) 0.3486(2) 0.0507(11) Uani 1 1 d . . .
H22A H 0.8559 0.3307 0.3277 0.076 Uiso 1 1 calc R A .
H22B H 0.8877 0.3691 0.3884 0.076 Uiso 1 1 calc R . .
H22C H 0.9840 0.3884 0.3388 0.076 Uiso 1 1 calc R . .
C23 C 0.4825(4) 0.6435(3) 0.30331(14) 0.0384(9) Uani 1 1 d D A .
C24 C 0.3270(6) 0.6477(5) 0.3111(3) 0.0374(12) Uani 0.521(4) 1 d PD A 1
H24A H 0.2998 0.7102 0.3146 0.056 Uiso 0.521(4) 1 calc PR A 1
H24B H 0.3042 0.6149 0.3447 0.056 Uiso 0.521(4) 1 calc PR A 1
H24C H 0.2832 0.6206 0.2789 0.056 Uiso 0.521(4) 1 calc PR A 1
C25 C 0.5168(7) 0.6899(4) 0.2557(3) 0.0332(11) Uani 0.521(4) 1 d PD A 1
H25A H 0.6095 0.6824 0.2497 0.050 Uiso 0.521(4) 1 calc PR A 1
H25B H 0.4973 0.7535 0.2603 0.050 Uiso 0.521(4) 1 calc PR A 1
H25C H 0.4678 0.6664 0.2238 0.050 Uiso 0.521(4) 1 calc PR A 1
C26 C 0.5378(8) 0.6621(5) 0.3595(3) 0.0427(13) Uani 0.521(4) 1 d PD A 1
H26A H 0.6323 0.6627 0.3580 0.064 Uiso 0.521(4) 1 calc PR A 1
H26B H 0.5102 0.6155 0.3852 0.064 Uiso 0.521(4) 1 calc PR A 1
H26C H 0.5072 0.7204 0.3723 0.064 Uiso 0.521(4) 1 calc PR A 1
C24A C 0.6268(6) 0.6925(5) 0.3100(3) 0.0374(12) Uani 0.479(4) 1 d PD A 2
H24D H 0.6752 0.6839 0.2759 0.056 Uiso 0.479(4) 1 calc PR A 2
H24E H 0.6748 0.6659 0.3413 0.056 Uiso 0.479(4) 1 calc PR A 2
H24F H 0.6153 0.7566 0.3166 0.056 Uiso 0.479(4) 1 calc PR A 2
C25A C 0.4315(8) 0.6947(5) 0.2498(3) 0.0332(11) Uani 0.479(4) 1 d PD A 2
H25D H 0.4308 0.7592 0.2571 0.050 Uiso 0.479(4) 1 calc PR A 2
H25E H 0.3437 0.6746 0.2403 0.050 Uiso 0.479(4) 1 calc PR A 2
H25F H 0.4885 0.6821 0.2189 0.050 Uiso 0.479(4) 1 calc PR A 2
C26A C 0.4115(8) 0.6720(5) 0.3515(3) 0.0427(13) Uani 0.479(4) 1 d PD A 2
H26D H 0.4035 0.7372 0.3514 0.064 Uiso 0.479(4) 1 calc PR A 2
H26E H 0.4579 0.6529 0.3853 0.064 Uiso 0.479(4) 1 calc PR A 2
H26F H 0.3252 0.6450 0.3504 0.064 Uiso 0.479(4) 1 calc PR A 2
C27 C 0.4572(6) 0.3070(5) 0.2777(3) 0.0204(12) Uani 0.518(4) 1 d PD A 1
C28 C 0.4739(8) 0.2776(9) 0.2187(3) 0.0273(18) Uani 0.518(4) 1 d PD A 1
H28A H 0.4092 0.3072 0.1949 0.041 Uiso 0.518(4) 1 calc PR A 1
H28B H 0.4629 0.2127 0.2161 0.041 Uiso 0.518(4) 1 calc PR A 1
H28C H 0.5607 0.2938 0.2067 0.041 Uiso 0.518(4) 1 calc PR A 1
C29 C 0.5476(6) 0.2562(4) 0.3163(3) 0.0297(10) Uani 0.518(4) 1 d PD A 1
H29A H 0.6366 0.2631 0.3039 0.044 Uiso 0.518(4) 1 calc PR A 1
H29B H 0.5243 0.1927 0.3160 0.044 Uiso 0.518(4) 1 calc PR A 1
H29C H 0.5407 0.2798 0.3540 0.044 Uiso 0.518(4) 1 calc PR A 1
C30 C 0.3183(6) 0.2965(4) 0.2956(3) 0.0291(10) Uani 0.518(4) 1 d PD A 1
H30A H 0.3110 0.3151 0.3343 0.044 Uiso 0.518(4) 1 calc PR A 1
H30B H 0.2922 0.2337 0.2918 0.044 Uiso 0.518(4) 1 calc PR A 1
H30C H 0.2618 0.3338 0.2721 0.044 Uiso 0.518(4) 1 calc PR A 1
C27A C 0.5033(7) 0.2934(5) 0.2685(3) 0.0204(12) Uani 0.482(4) 1 d PD A 2
C28A C 0.4268(9) 0.2728(10) 0.2155(4) 0.0273(18) Uani 0.482(4) 1 d PD A 2
H28D H 0.4665 0.3034 0.1843 0.041 Uiso 0.482(4) 1 calc PR A 2
H28E H 0.3376 0.2936 0.2192 0.041 Uiso 0.482(4) 1 calc PR A 2
H28F H 0.4270 0.2082 0.2089 0.041 Uiso 0.482(4) 1 calc PR A 2
C29A C 0.4385(7) 0.2458(4) 0.3169(3) 0.0297(10) Uani 0.482(4) 1 d PD A 2
H29D H 0.3484 0.2654 0.3191 0.044 Uiso 0.482(4) 1 calc PR A 2
H29E H 0.4845 0.2605 0.3516 0.044 Uiso 0.482(4) 1 calc PR A 2
H29F H 0.4411 0.1810 0.3110 0.044 Uiso 0.482(4) 1 calc PR A 2
C30A C 0.6406(6) 0.2579(4) 0.2627(3) 0.0291(10) Uani 0.482(4) 1 d PD A 2
H30D H 0.6374 0.1949 0.2517 0.044 Uiso 0.482(4) 1 calc PR A 2
H30E H 0.6875 0.2635 0.2982 0.044 Uiso 0.482(4) 1 calc PR A 2
H30F H 0.6852 0.2925 0.2344 0.044 Uiso 0.482(4) 1 calc PR A 2
C31 C 0.2511(4) 0.4843(3) 0.41817(16) 0.0421(10) Uani 0.852(8) 1 d PD B 1
H31A H 0.3136 0.5286 0.4275 0.050 Uiso 0.852(8) 1 calc PR B 1
H31B H 0.1956 0.4922 0.3867 0.050 Uiso 0.852(8) 1 calc PR B 1
C32 C 0.2409(4) 0.4085(3) 0.45035(17) 0.0345(10) Uani 0.852(8) 1 d PD B 1
H32 H 0.1784 0.3641 0.4411 0.041 Uiso 0.852(8) 1 calc PR B 1
C33 C 0.3219(3) 0.3975(3) 0.49597(15) 0.0351(8) Uani 0.852(8) 1 d PD B 1
H33A H 0.3842 0.4420 0.5051 0.042 Uiso 0.852(8) 1 calc PR B 1
H33B H 0.3152 0.3455 0.5183 0.042 Uiso 0.852(8) 1 calc PR B 1
C31A C 0.2511(4) 0.4843(3) 0.41817(16) 0.0421(10) Uani 0.148(8) 1 d P B 2
H31C H 0.2792 0.4431 0.3910 0.050 Uiso 0.148(8) 1 calc PR B 2
H31D H 0.2102 0.5384 0.4071 0.050 Uiso 0.148(8) 1 calc PR B 2
C32A C 0.2682(18) 0.4671(14) 0.4692(6) 0.0345(10) Uani 0.148(8) 1 d PD B 2
H32A H 0.2369 0.5123 0.4931 0.041 Uiso 0.148(8) 1 calc PR B 2
C33A C 0.3219(3) 0.3975(3) 0.49597(15) 0.0351(8) Uani 0.148(8) 1 d P B 2
H33C H 0.3560 0.3489 0.4756 0.042 Uiso 0.148(8) 1 calc PR B 2
H33D H 0.3258 0.3968 0.5353 0.042 Uiso 0.148(8) 1 calc PR B 2

loop_
_atom_site_aniso_label
_atom_site_aniso_U_11
_atom_site_aniso_U_22
_atom_site_aniso_U_33
_atom_site_aniso_U_23
_atom_site_aniso_U_13
_atom_site_aniso_U_12
Pd1 0.01287(11) 0.04106(15) 0.01298(11) 0.00078(9) -0.00119(8) -0.00351(9)
Pd2 0.01756(12) 0.04307(15) 0.01586(12) 0.00194(9) -0.00005(8) -0.00002(9)
Cl1 0.0163(3) 0.0706(6) 0.0224(4) 0.0017(4) -0.0046(3) -0.0054(4)
Cl2 0.0190(5) 0.0497(6) 0.0169(5) 0.0005(4) 0.0031(4) -0.0031(4)
Cl2A 0.0190(5) 0.0497(6) 0.0169(5) 0.0005(4) 0.0031(4) -0.0031(4)
Cl3 0.0243(4) 0.0514(5) 0.0253(4) 0.0097(3) -0.0034(3) 0.0028(3)
P1 0.0174(3) 0.0260(4) 0.0141(3) 0.0020(3) -0.0007(3) 0.0018(3)
P2 0.0132(3) 0.0332(4) 0.0146(3) 0.0007(3) -0.0016(3) -0.0037(3)
P3 0.0127(3) 0.0392(4) 0.0153(4) -0.0006(3) -0.0019(3) -0.0007(3)
O1 0.0154(9) 0.0273(11) 0.0181(10) 0.0013(8) 0.0013(8) -0.0026(8)
N1 0.0200(12) 0.0325(14) 0.0142(11) 0.0025(10) -0.0044(9) -0.0073(10)
N2 0.0185(12) 0.0335(14) 0.0168(12) -0.0031(10) -0.0044(9) 0.0051(10)
N3 0.0152(12) 0.0356(14) 0.0177(12) -0.0014(10) -0.0017(9) -0.0010(10)
C1 0.0259(15) 0.0269(15) 0.0132(13) -0.0014(11) -0.0028(11) 0.0008(11)
C2 0.0315(17) 0.0360(18) 0.0193(15) 0.0019(13) -0.0054(12) -0.0061(13)
C3 0.060(3) 0.0326(18) 0.0232(17) 0.0001(14) -0.0074(16) -0.0118(17)
C4 0.070(3) 0.0281(18) 0.0263(18) -0.0062(14) -0.0061(17) 0.0085(17)
C5 0.044(2) 0.043(2) 0.0294(18) -0.0082(15) -0.0008(15) 0.0145(16)
C6 0.0281(16) 0.0334(17) 0.0211(15) -0.0045(12) -0.0013(12) 0.0028(13)
C7 0.0244(15) 0.0214(14) 0.0192(14) 0.0003(11) 0.0050(11) -0.0023(11)
C8 0.0418(19) 0.0266(16) 0.0221(16) 0.0035(12) 0.0075(13) 0.0000(13)
C9 0.063(3) 0.0279(17) 0.0240(17) -0.0004(13) 0.0154(17) -0.0161(16)
C10 0.054(2) 0.049(2) 0.0243(17) -0.0078(15) 0.0106(16) -0.0342(19)
C11 0.0351(19) 0.051(2) 0.0199(16) -0.0042(14) 0.0012(13) -0.0240(16)
C12 0.0265(15) 0.0226(14) 0.0180(14) -0.0019(11) 0.0049(11) -0.0071(11)
C13 0.0191(14) 0.0394(17) 0.0191(15) 0.0094(13) 0.0014(11) 0.0050(12)
C14 0.0378(19) 0.043(2) 0.0286(18) 0.0073(15) 0.0025(15) 0.0144(16)
C15 0.0337(19) 0.052(2) 0.044(2) 0.0221(18) 0.0062(16) 0.0162(17)
C16 0.0247(17) 0.064(3) 0.037(2) 0.0278(19) -0.0046(15) 0.0013(16)
C17 0.0269(17) 0.063(2) 0.0240(17) 0.0142(16) -0.0069(14) -0.0038(16)
C18 0.0232(16) 0.047(2) 0.0206(16) 0.0069(14) -0.0030(12) 0.0008(14)
C19 0.0151(13) 0.0294(16) 0.0306(17) 0.0053(13) 0.0010(12) 0.0000(11)
C20 0.0233(17) 0.068(3) 0.040(2) 0.0103(19) 0.0007(15) -0.0008(17)
C21 0.041(2) 0.052(2) 0.060(3) 0.004(2) -0.015(2) -0.0155(19)
C22 0.041(2) 0.052(3) 0.059(3) 0.014(2) 0.007(2) 0.0191(19)
C23 0.044(2) 0.042(2) 0.0289(18) -0.0103(15) -0.0116(15) 0.0274(17)
C24 0.029(2) 0.028(2) 0.055(3) 0.002(2) 0.003(2) 0.0057(19)
C25 0.040(3) 0.019(2) 0.041(3) 0.0024(19) 0.009(3) 0.006(2)
C26 0.058(3) 0.028(2) 0.042(3) -0.013(2) -0.012(3) 0.014(2)
C24A 0.029(2) 0.028(2) 0.055(3) 0.002(2) 0.003(2) 0.0057(19)
C25A 0.040(3) 0.019(2) 0.041(3) 0.0024(19) 0.009(3) 0.006(2)
C26A 0.058(3) 0.028(2) 0.042(3) -0.013(2) -0.012(3) 0.014(2)
C27 0.016(4) 0.026(3) 0.018(3) 0.0024(19) -0.001(2) -0.009(3)
C28 0.037(6) 0.022(2) 0.023(2) -0.0012(16) -0.003(3) -0.005(5)
C29 0.038(2) 0.024(2) 0.027(2) 0.0016(17) -0.005(2) -0.0046(19)
C30 0.027(2) 0.024(2) 0.037(3) -0.0026(18) 0.0018(19) -0.0031(17)
C27A 0.016(4) 0.026(3) 0.018(3) 0.0024(19) -0.001(2) -0.009(3)
C28A 0.037(6) 0.022(2) 0.023(2) -0.0012(16) -0.003(3) -0.005(5)
C29A 0.038(2) 0.024(2) 0.027(2) 0.0016(17) -0.005(2) -0.0046(19)
C30A 0.027(2) 0.024(2) 0.037(3) -0.0026(18) 0.0018(19) -0.0031(17)
C31 0.0246(17) 0.071(3) 0.0313(19) 0.0137(18) 0.0067(14) 0.0119(17)
C32 0.0213(18) 0.054(3) 0.029(2) -0.0009(18) 0.0058(15) -0.0026(17)
C33 0.0311(18) 0.047(2) 0.0277(18) 0.0075(15) 0.0114(14) 0.0014(15)
C31A 0.0246(17) 0.071(3) 0.0313(19) 0.0137(18) 0.0067(14) 0.0119(17)
C32A 0.0213(18) 0.054(3) 0.029(2) -0.0009(18) 0.0058(15) -0.0026(17)
C33A 0.0311(18) 0.047(2) 0.0277(18) 0.0075(15) 0.0114(14) 0.0014(15)

loop_
_atom_type_symbol
_atom_type_description
_atom_type_scat_dispersion_real
_atom_type_scat_dispersion_imag
_atom_type_scat_source
C C 0.0033 0.0016 'International Tables Vol C Tables 4.2.6.8 and 6.1.1.4'
H H 0.0000 0.0000 'International Tables Vol C Tables 4.2.6.8 and 6.1.1.4'
N N 0.0061 0.0033 'International Tables Vol C Tables 4.2.6.8 and 6.1.1.4'
O O 0.0106 0.0060 'International Tables Vol C Tables 4.2.6.8 and 6.1.1.4'
P P 0.1023 0.0942 'International Tables Vol C Tables 4.2.6.8 and 6.1.1.4'
Cl Cl 0.1484 0.1585 'International Tables Vol C Tables 4.2.6.8 and 6.1.1.4'
Pd Pd -0.9988 1.0072 'International Tables Vol C Tables 4.2.6.8 and 6.1.1.4'

loop_
_geom_angle_atom_site_label_1
_geom_angle_atom_site_label_2
_geom_angle_atom_site_label_3
_geom_angle
P2 Pd1 P1 92.68(3)
P2 Pd1 Cl1 170.43(4)
P1 Pd1 Cl1 89.73(3)
P2 Pd1 Cl2 89.15(4)
P1 Pd1 Cl2 163.35(5)
Cl1 Pd1 Cl2 91.20(4)
P2 Pd1 Cl2A 86.00(4)
P1 Pd1 Cl2A 165.93(5)
Cl1 Pd1 Cl2A 89.42(4)
Cl2 Pd1 Cl2A 30.72(6)
C31 Pd2 C32 37.71(16)
C31 Pd2 C33 67.30(14)
C32 Pd2 C33 37.16(15)
C31 Pd2 C32A 34.1(4)
C32 Pd2 C32A 27.3(6)
C33 Pd2 C32A 35.7(4)
C31 Pd2 P3 105.63(10)
C32 Pd2 P3 136.70(12)
C33 Pd2 P3 172.93(10)
C32A Pd2 P3 137.5(4)
C31 Pd2 Cl3 157.20(11)
C32 Pd2 Cl3 124.83(12)
C33 Pd2 Cl3 90.98(10)
C32A Pd2 Cl3 123.1(4)
P3 Pd2 Cl3 96.00(3)
C7 P1 C13 104.97(15)
C7 P1 C1 104.81(14)
C13 P1 C1 107.20(15)
C7 P1 Pd1 112.65(10)
C13 P1 Pd1 115.52(10)
C1 P1 Pd1 110.94(10)
O1 P2 N1 102.07(12)
O1 P2 N2 109.35(12)
N1 P2 N2 84.98(13)
O1 P2 Pd1 111.69(8)
N1 P2 Pd1 118.97(9)
N2 P2 Pd1 125.27(10)
N3 P3 N2 111.25(14)
N3 P3 N1 113.82(13)
N2 P3 N1 80.84(13)
N3 P3 Pd2 101.77(10)
N2 P3 Pd2 129.60(9)
N1 P3 Pd2 119.26(9)
C12 O1 P2 124.79(19)
C27 N1 C27A 21.0(3)
C27 N1 P2 128.8(3)
C27A N1 P2 131.1(3)
C27 N1 P3 126.6(3)
C27A N1 P3 131.8(3)
P2 N1 P3 97.09(14)
C23 N2 P2 130.1(2)
C23 N2 P3 131.0(2)
P2 N2 P3 96.78(15)
C19 N3 P3 141.3(2)
C19 N3 H3N 112.1
P3 N3 H3N 106.3
C6 C1 C2 119.7(3)
C6 C1 P1 122.3(2)
C2 C1 P1 117.9(2)
C3 C2 C1 119.7(3)
C3 C2 H2 120.2
C1 C2 H2 120.2
C4 C3 C2 120.9(4)
C4 C3 H3 119.5
C2 C3 H3 119.5
C3 C4 C5 119.6(3)
C3 C4 H4 120.2
C5 C4 H4 120.2
C4 C5 C6 120.4(4)
C4 C5 H5 119.8
C6 C5 H5 119.8
C5 C6 C1 119.7(3)
C5 C6 H6 120.1
C1 C6 H6 120.1
C12 C7 C8 118.1(3)
C12 C7 P1 119.5(2)
C8 C7 P1 122.3(3)
C9 C8 C7 120.6(3)
C9 C8 H8 119.7
C7 C8 H8 119.7
C10 C9 C8 120.0(3)
C10 C9 H9 120.0
C8 C9 H9 120.0
C9 C10 C11 120.6(3)
C9 C10 H10 119.7
C11 C10 H10 119.7
C12 C11 C10 118.7(4)
C12 C11 H11 120.6
C10 C11 H11 120.6
C11 C12 C7 121.7(3)
C11 C12 O1 117.0(3)
C7 C12 O1 121.2(3)
C18 C13 C14 119.5(3)
C18 C13 P1 122.1(3)
C14 C13 P1 118.4(3)
C15 C14 C13 119.7(4)
C15 C14 H14 120.1
C13 C14 H14 120.1
C16 C15 C14 120.9(4)
C16 C15 H15 119.6
C14 C15 H15 119.6
C15 C16 C17 119.6(3)
C15 C16 H16 120.2
C17 C16 H16 120.2
C16 C17 C18 120.2(4)
C16 C17 H17 119.9
C18 C17 H17 119.9
C13 C18 C17 120.0(4)
C13 C18 H18 120.0
C17 C18 H18 120.0
C20 C19 N3 112.6(3)
C20 C19 C22 113.7(3)
N3 C19 C22 108.5(3)
C20 C19 C21 109.3(3)
N3 C19 C21 105.6(3)
C22 C19 C21 106.6(3)
C19 C20 H20A 109.5
C19 C20 H20B 109.5
H20A C20 H20B 109.5
C19 C20 H20C 109.5
H20A C20 H20C 109.5
H20B C20 H20C 109.5
C19 C21 H21A 109.5
C19 C21 H21B 109.5
H21A C21 H21B 109.5
C19 C21 H21C 109.5
H21A C21 H21C 109.5
H21B C21 H21C 109.5
C19 C22 H22A 109.5
C19 C22 H22B 109.5
H22A C22 H22B 109.5
C19 C22 H22C 109.5
H22A C22 H22C 109.5
H22B C22 H22C 109.5
C25 C23 C26 124.0(5)
C25 C23 N2 108.3(4)
C26A C23 N2 119.4(4)
C26 C23 N2 105.9(4)
C26A C23 C25A 110.3(4)
N2 C23 C25A 112.9(4)
C25 C23 C24 110.3(4)
C26 C23 C24 104.4(5)
N2 C23 C24 101.7(4)
C26A C23 C24A 105.1(5)
N2 C23 C24A 108.2(3)
C25A C23 C24A 98.5(4)
C23 C24 H24A 109.5
C23 C24 H24B 109.5
C23 C24 H24C 109.5
C23 C25 H25A 109.5
C23 C25 H25B 109.5
C23 C25 H25C 109.5
C23 C26 H26A 109.5
C23 C26 H26B 109.5
C23 C26 H26C 109.5
C23 C24A H24D 109.5
C23 C24A H24E 109.5
H24D C24A H24E 109.5
C23 C24A H24F 109.5
H24D C24A H24F 109.5
H24E C24A H24F 109.5
C23 C25A H25D 109.5
C23 C25A H25E 109.5
H25D C25A H25E 109.5
C23 C25A H25F 109.5
H25D C25A H25F 109.5
H25E C25A H25F 109.5
C23 C26A H26D 109.5
C23 C26A H26E 109.5
H26D C26A H26E 109.5
C23 C26A H26F 109.5
H26D C26A H26F 109.5
H26E C26A H26F 109.5
N1 C27 C28 105.5(6)
N1 C27 C29 105.1(5)
C28 C27 C29 110.8(6)
N1 C27 C30 113.1(5)
C28 C27 C30 111.5(6)
C29 C27 C30 110.6(5)
C28A C27A C30A 108.7(6)
C28A C27A C29A 108.5(6)
C30A C27A C29A 109.4(6)
C28A C27A N1 109.7(7)
C30A C27A N1 111.9(5)
C29A C27A N1 108.6(5)
C27A C28A H28D 109.5
C27A C28A H28E 109.5
H28D C28A H28E 109.5
C27A C28A H28F 109.5
H28D C28A H28F 109.5
H28E C28A H28F 109.5
C27A C29A H29D 109.5
C27A C29A H29E 109.5
H29D C29A H29E 109.5
C27A C29A H29F 109.5
H29D C29A H29F 109.5
H29E C29A H29F 109.5
C27A C30A H30D 109.5
C27A C30A H30E 109.5
H30D C30A H30E 109.5
C27A C30A H30F 109.5
H30D C30A H30F 109.5
H30E C30A H30F 109.5
C32 C31 Pd2 72.1(2)
C32 C31 H31A 120.0
Pd2 C31 H31A 71.8
C32 C31 H31B 120.0
Pd2 C31 H31B 128.3
H31A C31 H31B 120.0
C33 C32 C31 119.7(4)
C33 C32 Pd2 72.8(2)
C31 C32 Pd2 70.2(2)
C33 C32 H32 120.2
C31 C32 H32 120.2
Pd2 C32 H32 129.1
C32 C33 Pd2 70.0(2)
C32 C33 H33A 120.0
Pd2 C33 H33A 72.3
C32 C33 H33B 120.0
Pd2 C33 H33B 130.3
H33A C33 H33B 120.0
Pd2 C32A H32A 144.5

loop_
_geom_bond_atom_site_label_1
_geom_bond_atom_site_label_2
_geom_bond_distance
Pd1 P2 2.2293(8)
Pd1 P1 2.2306(8)
Pd1 Cl1 2.3351(8)
Pd1 Cl2 2.3528(15)
Pd1 Cl2A 2.3551(15)
Pd2 C31 2.122(4)
Pd2 C32 2.146(4)
Pd2 C33 2.182(3)
Pd2 C32A 2.192(15)
Pd2 P3 2.3541(8)
Pd2 Cl3 2.3873(9)
P1 C7 1.802(3)
P1 C13 1.808(3)
P1 C1 1.812(3)
P2 O1 1.633(2)
P2 N1 1.656(3)
P2 N2 1.669(3)
P3 N3 1.631(3)
P3 N2 1.730(3)
P3 N1 1.734(3)
O1 C12 1.398(4)
N1 C27 1.432(7)
N1 C27A 1.584(8)
N2 C23 1.492(4)
N3 C19 1.484(4)
N3 H3N 0.8680
C1 C6 1.389(4)
C1 C2 1.396(4)
C2 C3 1.377(5)
C2 H2 0.9500
C3 C4 1.376(6)
C3 H3 0.9500
C4 C5 1.383(6)
C4 H4 0.9500
C5 C6 1.388(5)
C5 H5 0.9500
C6 H6 0.9500
C7 C12 1.389(4)
C7 C8 1.396(4)
C8 C9 1.380(5)
C8 H8 0.9500
C9 C10 1.373(6)
C9 H9 0.9500
C10 C11 1.393(5)
C10 H10 0.9500
C11 C12 1.377(4)
C11 H11 0.9500
C13 C18 1.380(5)
C13 C14 1.390(5)
C14 C15 1.384(5)
C14 H14 0.9500
C15 C16 1.370(6)
C15 H15 0.9500
C16 C17 1.378(6)
C16 H16 0.9500
C17 C18 1.392(5)
C17 H17 0.9500
C18 H18 0.9500
C19 C20 1.481(5)
C19 C22 1.507(5)
C19 C21 1.564(5)
C20 H20A 0.9800
C20 H20B 0.9800
C20 H20C 0.9800
C21 H21A 0.9800
C21 H21B 0.9800
C21 H21C 0.9800
C22 H22A 0.9800
C22 H22B 0.9800
C22 H22C 0.9800
C23 C25 1.394(7)
C23 C26A 1.453(7)
C23 C26 1.487(7)
C23 C25A 1.583(7)
C23 C24 1.626(7)
C23 C24A 1.669(7)
C24 H24A 0.9800
C24 H24B 0.9800
C24 H24C 0.9800
C25 H25A 0.9800
C25 H25B 0.9800
C25 H25C 0.9800
C26 H26A 0.9800
C26 H26B 0.9800
C26 H26C 0.9800
C24A H24D 0.9800
C24A H24E 0.9800
C24A H24F 0.9800
C25A H25D 0.9800
C25A H25E 0.9800
C25A H25F 0.9800
C26A H26D 0.9800
C26A H26E 0.9800
C26A H26F 0.9800
C27 C28 1.505(9)
C27 C29 1.511(8)
C27 C30 1.518(7)
C28 H28A 0.9800
C28 H28B 0.9800
C28 H28C 0.9800
C29 H29A 0.9800
C29 H29B 0.9800
C29 H29C 0.9800
C30 H30A 0.9800
C30 H30B 0.9800
C30 H30C 0.9800
C27A C28A 1.522(9)
C27A C30A 1.527(8)
C27A C29A 1.536(8)
C28A H28D 0.9800
C28A H28E 0.9800
C28A H28F 0.9800
C29A H29D 0.9800
C29A H29E 0.9800
C29A H29F 0.9800
C30A H30D 0.9800
C30A H30E 0.9800
C30A H30F 0.9800
C31 C32 1.380(6)
C31 H31A 0.9500
C31 H31B 0.9500
C32 C33 1.380(6)
C32 H32 0.9500
C33 H33A 0.9500
C33 H33B 0.9500
C32A H32A 0.9500

loop_
_geom_hbond_atom_site_label_D
_geom_hbond_atom_site_label_H
_geom_hbond_atom_site_label_A
_geom_hbond_distance_DH
_geom_hbond_distance_HA
_geom_hbond_distance_DA
_geom_hbond_angle_DHA
N3 H3N Cl3 0.87 2.34 3.123(3) 149.8
